data_2200552
loop_
_publ_author_name
'Luo, Junhua'
'Hong, Maochun'
'Liang, Yucang'
'Cao, Rong'

_publ_section_title
;
 Poly[(2,2'-bipyridine)copper(II)-\m~4~-oxalato]
;
_journal_issue 8
_journal_name_full 'Acta Crystallographica Section E'
_journal_page_first m361
_journal_page_last m362
_journal_paper_doi 10.1107/S1600536801011874
_journal_volume 57
_journal_year 2001
_chemical_formula_iupac '[Cu (C2 O4) (C10 H8 N2)]'
_chemical_formula_moiety 'C12 H8 Cu N2 O4'
_chemical_formula_sum 'C12 H8 Cu N2 O4'
_chemical_formula_weight 307.74
_chemical_name_systematic
;
Poly[(2,2'-bipyridine)copper(II)-\m~4~-oxalato]
;
_space_group_IT_number 33
_symmetry_cell_setting orthorhombic
_symmetry_space_group_name_Hall 'P 2c -2n'
_symmetry_space_group_name_H-M 'P n a 21'
_audit_creation_method SHELXL-97
_cell_angle_alpha 90.00
_cell_angle_beta 90.00
_cell_angle_gamma 90.00
_cell_formula_units_Z 4
_cell_length_a 8.0762(11)
_cell_length_b 9.9366(13)
_cell_length_c 14.1558(19)
_cell_measurement_reflns_used 172
_cell_measurement_temperature 293(2)
_cell_measurement_theta_max 25.05
_cell_measurement_theta_min 2.50
_cell_volume 1136.0(3)
_computing_cell_refinement SMART
_computing_data_collection 'SMART (Siemens, 1994)'
_computing_data_reduction SMART
_computing_molecular_graphics SHELXL97
_computing_publication_material SHELXL97
_computing_structure_refinement 'SHELXL97 (Sheldrick, 1997)'
_computing_structure_solution 'SHELXS97 (Sheldrick, 1997)'
_diffrn_ambient_temperature 293(2)
_diffrn_measured_fraction_theta_full .999
_diffrn_measured_fraction_theta_max .999
_diffrn_measurement_device_type 'Siemens SMART CCD'
_diffrn_measurement_method \w
_diffrn_radiation_monochromator graphite
_diffrn_radiation_source 'fine-focus sealed tube'
_diffrn_radiation_type MoK\a
_diffrn_radiation_wavelength .71073
_diffrn_reflns_av_R_equivalents .0596
_diffrn_reflns_av_sigmaI/netI .0887
_diffrn_reflns_limit_h_max 9
_diffrn_reflns_limit_h_min -9
_diffrn_reflns_limit_k_max 6
_diffrn_reflns_limit_k_min -11
_diffrn_reflns_limit_l_max 9
_diffrn_reflns_limit_l_min -16
_diffrn_reflns_number 3348
_diffrn_reflns_theta_full 25.05
_diffrn_reflns_theta_max 25.05
_diffrn_reflns_theta_min 2.50
_diffrn_standards_decay_% 0
_diffrn_standards_interval_count 0
_diffrn_standards_interval_time 0
_diffrn_standards_number 0
_exptl_absorpt_coefficient_mu 1.934
_exptl_absorpt_correction_T_max .458
_exptl_absorpt_correction_T_min .408
_exptl_absorpt_correction_type empirical
_exptl_absorpt_process_details '(SADABS; Sheldrick, 1996)'
_exptl_crystal_colour green
_exptl_crystal_density_diffrn 1.799
_exptl_crystal_density_method 'not measured'
_exptl_crystal_description plate
_exptl_crystal_F_000 620
_exptl_crystal_size_max .35
_exptl_crystal_size_mid .28
_exptl_crystal_size_min .21
_refine_diff_density_max .408
_refine_diff_density_min -.458
_refine_ls_abs_structure_details 'Flack (1983), 100 Friedel pairs treated independently'
_refine_ls_abs_structure_Flack .35(4)
_refine_ls_extinction_method none
_refine_ls_goodness_of_fit_ref 1.050
_refine_ls_hydrogen_treatment constr
_refine_ls_matrix_type full
_refine_ls_number_parameters 172
_refine_ls_number_reflns 1545
_refine_ls_number_restraints 1
_refine_ls_restrained_S_all 1.050
_refine_ls_R_factor_all .0932
_refine_ls_R_factor_gt .0511
_refine_ls_shift/su_max <0.001
_refine_ls_shift/su_mean .000
_refine_ls_structure_factor_coef Fsqd
_refine_ls_weighting_details 'calc w = 1/[\s^2^(Fo^2^)+(0.0407P)^2^+0.3497P] where P = (Fo^2^+2Fc^2^)/3'
_refine_ls_weighting_scheme calc
_refine_ls_wR_factor_ref .1085
_reflns_number_gt 1084
_reflns_number_total 1545
_reflns_threshold_expression I>2\s(I)
_cod_data_source_file wn6031.cif
_cod_data_source_block I
_cod_database_code 2200552

loop_
_symmetry_equiv_pos_as_xyz
'x, y, z'
'-x, -y, z+1/2'
'x+1/2, -y+1/2, z'
'-x+1/2, y+1/2, z+1/2'

loop_
_atom_site_label
_atom_site_fract_x
_atom_site_fract_y
_atom_site_fract_z
_atom_site_U_iso_or_equiv
_atom_site_adp_type
_atom_site_calc_flag
_atom_site_refinement_flags
_atom_site_occupancy
_atom_site_disorder_assembly
_atom_site_disorder_group
_atom_site_type_symbol
Cu1 .12533(13) .43841(8) .13972(12) .0312(3) Uani d . 1 . . Cu
N1 .2076(10) .5805(6) .2270(5) .0292(18) Uani d . 1 . . N
N2 .0617(10) .6035(6) .0650(5) .0295(17) Uani d . 1 . . N
C1 .3229(14) .2147(10) .1817(6) .027(2) Uani d . 1 . . C
C2 .4065(15) .2653(9) .0896(8) .037(3) Uani d . 1 . . C
C3 .2798(14) .5587(9) .3112(6) .041(2) Uani d . 1 . . C
H1 .2996 .4706 .3301 .049 Uiso calc R 1 . . H
H2 .3792 .6410 .4255 .049 Uiso d R 1 . . H
H3 .3125 .8607 .3876 .049 Uiso d R 1 . . H
H4 .1987 .9018 .2380 .049 Uiso d R 1 . . H
H5 .0677 .9232 .0968 .049 Uiso d R 1 . . H
H6 -.0537 .9206 -.0497 .049 Uiso d R 1 . . H
H7 -.1046 .7167 -.1245 .049 Uiso d R 1 . . H
H8 -.0245 .5232 -.0497 .049 Uiso d R 1 . . H
C4 .3246(14) .6604(12) .3692(8) .058(3) Uani d . 1 . . C
C5 .2896(18) .7907(12) .3463(9) .055(3) Uani d . 1 . . C
C6 .2177(13) .8146(8) .2582(8) .045(3) Uani d . 1 . . C
C7 .1746(13) .7099(10) .2020(7) .031(2) Uani d . 1 . . C
C8 .0942(13) .7189(9) .1094(6) .030(3) Uani d . 1 . . C
C9 .0485(13) .8425(8) .0659(7) .038(2) Uani d . 1 . . C
C10 -.0240(14) .8408(9) -.0207(8) .048(3) Uani d . 1 . . C
C11 -.0542(18) .7206(11) -.0654(8) .046(3) Uani d . 1 . . C
C12 -.0070(13) .6056(9) -.0195(7) .043(3) Uani d . 1 . . C
O1 .3684(9) .1046(5) .2147(5) .0405(16) Uani d . 1 . . O
O2 .2098(9) .2882(6) .2169(4) .0379(16) Uani d . 1 . . O
O3 .5154(8) .1896(5) .0536(4) .0361(16) Uani d . 1 . . O
O4 .3647(8) .3769(5) .0591(4) .0355(15) Uani d . 1 . . O

loop_
_atom_site_aniso_label
_atom_site_aniso_U_11
_atom_site_aniso_U_22
_atom_site_aniso_U_33
_atom_site_aniso_U_12
_atom_site_aniso_U_13
_atom_site_aniso_U_23
Cu1 .0360(5) .0233(4) .0343(5) -.0008(5) -.0004(7) -.0027(7)
N1 .041(5) .025(4) .021(4) -.003(4) .000(4) -.002(3)
N2 .032(4) .025(4) .031(4) -.001(3) .000(4) -.004(3)
C1 .030(6) .027(5) .026(5) .001(5) -.004(4) .006(4)
C2 .040(8) .028(6) .043(6) -.003(5) -.004(5) .001(5)
C3 .055(7) .042(5) .025(5) -.005(6) -.005(5) .002(5)
C4 .063(9) .073(8) .038(6) -.006(6) -.008(6) -.006(6)
C5 .056(10) .061(8) .049(8) -.009(7) -.001(7) -.027(7)
C6 .046(7) .030(5) .058(7) -.006(5) .015(6) -.016(5)
C7 .031(6) .035(5) .027(6) -.013(5) .005(5) -.015(5)
C8 .037(7) .019(4) .033(7) -.005(4) .008(5) -.003(4)
C9 .047(6) .020(4) .046(6) .009(5) .010(6) .004(5)
C10 .051(7) .042(6) .050(6) .009(5) .009(6) .016(6)
C11 .058(9) .047(6) .032(6) .006(6) .000(6) .010(5)
C12 .053(7) .032(5) .043(6) .006(5) -.003(6) -.006(5)
O1 .038(4) .035(3) .049(4) .002(3) .006(4) .017(3)
O2 .047(5) .033(3) .033(4) .008(3) .007(3) .005(3)
O3 .046(4) .031(3) .031(4) .014(3) .007(3) .008(3)
O4 .047(4) .024(3) .035(3) .001(3) .003(4) .013(3)

loop_
_atom_type_symbol
_atom_type_description
_atom_type_scat_dispersion_real
_atom_type_scat_dispersion_imag
_atom_type_scat_source
C C .0033 .0016 'International Tables Vol C Tables 4.2.6.8 and 6.1.1.4'
H H .0000 .0000 'International Tables Vol C Tables 4.2.6.8 and 6.1.1.4'
N N .0061 .0033 'International Tables Vol C Tables 4.2.6.8 and 6.1.1.4'
O O .0106 .0060 'International Tables Vol C Tables 4.2.6.8 and 6.1.1.4'
Cu Cu .3201 1.2651 'International Tables Vol C Tables 4.2.6.8 and 6.1.1.4'

loop_
_geom_angle_atom_site_label_1
_geom_angle_atom_site_label_2
_geom_angle_atom_site_label_3
_geom_angle_site_symmetry_1
_geom_angle_site_symmetry_3
_geom_angle
_geom_angle_publ_flag
O2 Cu1 O3 . 3_455 90.6(2) yes
O2 Cu1 N1 . . 94.5(3) yes
O3 Cu1 N1 3_455 . 172.4(3) ?
O2 Cu1 N2 . . 173.6(3) ?
O3 Cu1 N2 3_455 . 94.9(3) yes
N1 Cu1 N2 . . 80.4(3) yes
O2 Cu1 O4 . . 77.6(2) yes
O3 Cu1 O4 3_455 . 84.3(2) yes
N1 Cu1 O4 . . 102.3(3) ?
N2 Cu1 O4 . . 99.7(2) yes
O2 Cu1 O1 . 3_455 85.3(3) yes
O3 Cu1 O1 3_455 3_455 76.5(2) yes
N1 Cu1 O1 . 3_455 98.2(3) yes
N2 Cu1 O1 . 3_455 99.1(3) yes
O4 Cu1 O1 . 3_455 154.15(17) ?
C3 N1 C7 . . 117.9(8) ?
C3 N1 Cu1 . . 125.5(6) ?
C7 N1 Cu1 . . 116.3(7) ?
C12 N2 C8 . . 119.8(8) ?
C12 N2 Cu1 . . 126.6(6) ?
C8 N2 Cu1 . . 113.7(6) ?
O1 C1 O2 . . 124.8(9) ?
O1 C1 C2 . . 118.2(8) ?
O2 C1 C2 . . 117.1(8) ?
O4 C2 O3 . . 125.6(11) ?
O4 C2 C1 . . 117.8(9) ?
O3 C2 C1 . . 116.6(8) ?
N1 C3 C4 . . 122.3(9) ?
C3 C4 C5 . . 120.6(10) ?
C4 C5 C6 . . 117.4(10) ?
C7 C6 C5 . . 120.0(9) ?
C6 C7 N1 . . 121.5(10) ?
C6 C7 C8 . . 126.3(10) ?
N1 C7 C8 . . 112.2(9) ?
N2 C8 C9 . . 119.2(9) ?
N2 C8 C7 . . 117.1(9) ?
C9 C8 C7 . . 123.7(9) ?
C10 C9 C8 . . 119.4(8) ?
C9 C10 C11 . . 120.2(9) ?
C12 C11 C10 . . 117.3(11) ?
N2 C12 C11 . . 124.1(9) ?
C1 O1 Cu1 . 3 104.4(6) ?
C1 O2 Cu1 . . 117.8(6) ?
C2 O3 Cu1 . 3 116.6(7) ?
C2 O4 Cu1 . . 106.9(7) ?

loop_
_geom_bond_atom_site_label_1
_geom_bond_atom_site_label_2
_geom_bond_site_symmetry_2
_geom_bond_distance
_geom_bond_publ_flag
Cu1 O2 . 1.972(6) yes
Cu1 O3 3_455 1.973(6) yes
Cu1 N1 . 1.991(7) yes
Cu1 N2 . 2.018(7) yes
Cu1 O4 . 2.327(6) yes
Cu1 O1 3_455 2.369(7) yes
N1 C3 . 1.343(11) ?
N1 C7 . 1.360(11) ?
N2 C12 . 1.319(12) ?
N2 C8 . 1.334(11) ?
C1 O1 . 1.245(10) ?
C1 O2 . 1.271(11) ?
C1 C2 . 1.552(10) ?
C2 O4 . 1.237(10) ?
C2 O3 . 1.265(11) ?
C3 C4 . 1.352(13) ?
C4 C5 . 1.365(15) ?
C5 C6 . 1.395(16) ?
C6 C7 . 1.355(13) ?
C7 C8 . 1.466(12) ?
C8 C9 . 1.423(12) ?
C9 C10 . 1.359(14) ?
C10 C11 . 1.373(14) ?
C11 C12 . 1.369(14) ?
O1 Cu1 3 2.369(7) ?
O3 Cu1 3 1.973(6) ?
